data_7024295
loop_
_publ_author_name
'Ball, Nicholas D.'
'Kampf, Jeff W.'
'Sanford, Melanie S.'

_publ_section_title
;
 Synthesis and reactivity of palladium(II) fluoride complexes containing
 nitrogen-donor ligands.
;
_journal_issue 2
_journal_name_full 'Dalton transactions (Cambridge, England : 2003)'
_journal_page_first 632
_journal_page_last 640
_journal_paper_doi 10.1039/b914426a
_journal_volume 39
_journal_year 2010
_chemical_formula_moiety 'C24 H29 F5 N2 Pd, 2(C3 H6 O)'
_chemical_formula_sum 'C30 H41 F5 N2 O2 Pd'
_chemical_formula_weight 663.05
_chemical_name_systematic
;
?
;
_space_group_IT_number 2
_symmetry_cell_setting triclinic
_symmetry_space_group_name_Hall '-P 1'
_symmetry_space_group_name_H-M 'P -1'
_atom_sites_solution_hydrogens geom
_atom_sites_solution_primary direct
_atom_sites_solution_secondary difmap
_audit_creation_method SHELXL-97
_cell_angle_alpha 73.6720(10)
_cell_angle_beta 77.1800(10)
_cell_angle_gamma 69.5870(10)
_cell_formula_units_Z 2
_cell_length_a 9.6894(7)
_cell_length_b 12.7681(9)
_cell_length_c 13.8914(10)
_cell_measurement_reflns_used 9998
_cell_measurement_temperature 85(2)
_cell_measurement_theta_max 28.30
_cell_measurement_theta_min 2.26
_cell_volume 1530.97(19)
_computing_cell_refinement 'Bruker SAINT'
_computing_data_collection 'Bruker SMART-APEX'
_computing_data_reduction 'Bruker SAINT'
_computing_molecular_graphics 'Bruker SHELXTL'
_computing_publication_material 'Bruker SHELXTL'
_computing_structure_refinement 'SHELXL-97 (Sheldrick, 2008)'
_computing_structure_solution 'SHELXS-97 (Sheldrick, 2008)'
_diffrn_ambient_temperature 85(2)
_diffrn_measured_fraction_theta_full 0.998
_diffrn_measured_fraction_theta_max 0.998
_diffrn_measurement_device_type 'CCD area detector'
_diffrn_measurement_method 'phi and omega scans'
_diffrn_radiation_monochromator graphite
_diffrn_radiation_source 'fine-focus sealed tube'
_diffrn_radiation_type MoK\a
_diffrn_radiation_wavelength 0.71073
_diffrn_reflns_av_R_equivalents 0.0399
_diffrn_reflns_av_sigmaI/netI 0.0261
_diffrn_reflns_limit_h_max 12
_diffrn_reflns_limit_h_min -12
_diffrn_reflns_limit_k_max 17
_diffrn_reflns_limit_k_min -17
_diffrn_reflns_limit_l_max 18
_diffrn_reflns_limit_l_min -18
_diffrn_reflns_number 44156
_diffrn_reflns_theta_full 28.36
_diffrn_reflns_theta_max 28.36
_diffrn_reflns_theta_min 1.75
_exptl_absorpt_coefficient_mu 0.665
_exptl_absorpt_correction_T_max 0.9010
_exptl_absorpt_correction_T_min 0.8356
_exptl_absorpt_correction_type multi-scan
_exptl_absorpt_process_details
;
Blessing, R. Acta Cryst. (1995) A51 33-38.
Sheldrick, G. SADABS (Version 2008/1) Bruker AXS area
detector absorption and other corrections, University of
Gottingen, Germany 2008.
;
_exptl_crystal_colour colorless
_exptl_crystal_density_diffrn 1.438
_exptl_crystal_density_method 'not measured'
_exptl_crystal_description block
_exptl_crystal_F_000 684
_exptl_crystal_size_max 0.28
_exptl_crystal_size_mid 0.16
_exptl_crystal_size_min 0.16
_refine_diff_density_max 1.715
_refine_diff_density_min -2.979
_refine_diff_density_rms 0.096
_refine_ls_extinction_method none
_refine_ls_goodness_of_fit_ref 1.105
_refine_ls_hydrogen_treatment mixed
_refine_ls_matrix_type full
_refine_ls_number_parameters 438
_refine_ls_number_reflns 7631
_refine_ls_number_restraints 96
_refine_ls_restrained_S_all 1.098
_refine_ls_R_factor_all 0.0526
_refine_ls_R_factor_gt 0.0448
_refine_ls_shift/su_max 0.000
_refine_ls_shift/su_mean 0.000
_refine_ls_structure_factor_coef Fsqd
_refine_ls_weighting_details 'calc w=1/[\s^2^(Fo^2^)+(0.0297P)^2^+3.9241P] where P=(Fo^2^+2Fc^2^)/3'
_refine_ls_weighting_scheme calc
_refine_ls_wR_factor_gt 0.1019
_refine_ls_wR_factor_ref 0.1088
_reflns_number_gt 6810
_reflns_number_total 7631
_reflns_threshold_expression >2sigma(I)
_cod_data_source_file b914426a.txt
_cod_data_source_block nb255
_cod_depositor_comments
;
The following automatic conversions were performed:

'_symmetry_cell_setting' value 'Triclinic' changed to 'triclinic'
according to /home/saulius/struct/CIF-dictionaries/cif_core.dic
dictionary named 'cif_core.dic' version 2.4.2 from 2011-04-26.

Automatic conversion script
Id: cif_fix_values 1891 2012-01-12 08:04:46Z andrius 
;
_cod_original_sg_symbol_H-M P-1
_cod_database_code 7024295

loop_
_symmetry_equiv_pos_as_xyz
'x, y, z'
'-x, -y, -z'

loop_
_atom_site_label
_atom_site_type_symbol
_atom_site_fract_x
_atom_site_fract_y
_atom_site_fract_z
_atom_site_U_iso_or_equiv
_atom_site_adp_type
_atom_site_occupancy
_atom_site_symmetry_multiplicity
_atom_site_calc_flag
_atom_site_refinement_flags
_atom_site_disorder_assembly
_atom_site_disorder_group
Pd1 Pd 0.17522(2) -0.02929(2) 0.226118(16) 0.02873(8) Uani 1 1 d . . .
F1 F 0.2605(2) -0.13689(15) 0.13916(14) 0.0366(4) Uani 1 1 d . . .
F2 F 0.2559(2) -0.1419(2) 0.34078(14) 0.0575(7) Uani 1 1 d . . .
F3 F -0.0224(2) -0.07570(18) 0.26565(18) 0.0483(5) Uani 1 1 d . . .
F4 F 0.7524(5) 0.0727(4) 0.1311(4) 0.0316(10) Uani 0.50 1 d P A 2
F4A F 0.7365(5) 0.1311(5) 0.1100(4) 0.0368(11) Uani 0.50 1 d P A 1
F5 F -0.2057(2) 0.0223(2) 0.37848(15) 0.0458(5) Uani 1 1 d . . .
H5F H -0.121(8) -0.022(6) 0.330(5) 0.07(2) Uiso 1 1 d . . .
N1 N 0.0841(2) 0.0904(2) 0.30454(17) 0.0271(5) Uani 1 1 d . . .
N2 N 0.0775(2) 0.09539(19) 0.11832(16) 0.0204(4) Uani 1 1 d . A .
C1 C 0.0957(3) 0.0775(3) 0.4015(2) 0.0383(8) Uani 1 1 d . . .
H1A H 0.1540 0.0062 0.4369 0.046 Uiso 1 1 calc R A .
C2 C 0.0252(3) 0.1652(3) 0.4511(2) 0.0375(8) Uani 1 1 d . . .
H2A H 0.0354 0.1537 0.5201 0.045 Uiso 1 1 calc R . .
C3 C -0.0610(3) 0.2705(3) 0.4016(2) 0.0300(6) Uani 1 1 d . . .
C4 C -0.0733(3) 0.2814(3) 0.3001(2) 0.0272(6) Uani 1 1 d . . .
H4A H -0.1329 0.3512 0.2637 0.033 Uiso 1 1 calc R . .
C5 C 0.0003(3) 0.1918(3) 0.25319(19) 0.0232(5) Uani 1 1 d . . .
C6 C -0.0029(3) 0.1941(2) 0.14746(19) 0.0220(5) Uani 1 1 d . A .
C7 C -0.0787(3) 0.2874(2) 0.0798(2) 0.0264(6) Uani 1 1 d . . .
H7A H -0.1340 0.3568 0.1009 0.032 Uiso 1 1 calc R A .
C8 C -0.0743(3) 0.2802(3) -0.0197(2) 0.0257(6) Uani 1 1 d . . .
C9 C 0.0063(3) 0.1760(2) -0.0460(2) 0.0234(5) Uani 1 1 d . . .
H9A H 0.0100 0.1670 -0.1122 0.028 Uiso 1 1 calc R A .
C10 C 0.0814(3) 0.0852(2) 0.0246(2) 0.0224(5) Uani 1 1 d . A .
H10A H 0.1367 0.0144 0.0060 0.027 Uiso 1 1 calc R . .
C11 C -0.1435(4) 0.3702(3) 0.4521(2) 0.0364(7) Uani 1 1 d . . .
C12 C -0.0965(5) 0.3490(4) 0.5561(2) 0.0491(10) Uani 1 1 d . . .
H12A H -0.1231 0.2827 0.6014 0.074 Uiso 1 1 calc R A .
H12B H -0.1477 0.4168 0.5847 0.074 Uiso 1 1 calc R . .
H12C H 0.0112 0.3340 0.5485 0.074 Uiso 1 1 calc R . .
C13 C -0.3106(4) 0.3856(3) 0.4659(2) 0.0420(8) Uani 1 1 d . . .
H13A H -0.3416 0.3993 0.3997 0.063 Uiso 1 1 calc R A .
H13B H -0.3663 0.4512 0.4967 0.063 Uiso 1 1 calc R . .
H13C H -0.3306 0.3162 0.5099 0.063 Uiso 1 1 calc R . .
C14 C -0.1110(5) 0.4788(3) 0.3851(2) 0.0467(9) Uani 1 1 d . . .
H14A H -0.0041 0.4679 0.3763 0.070 Uiso 1 1 calc R A .
H14B H -0.1655 0.5436 0.4172 0.070 Uiso 1 1 calc R . .
H14C H -0.1426 0.4945 0.3188 0.070 Uiso 1 1 calc R . .
C15 C -0.1607(4) 0.3840(3) -0.0927(2) 0.0324(7) Uani 1 1 d . . .
C16 C -0.1273(4) 0.3637(3) -0.2001(2) 0.0364(7) Uani 1 1 d . . .
H16A H -0.0206 0.3488 -0.2239 0.055 Uiso 1 1 calc R . .
H16B H -0.1833 0.4318 -0.2454 0.055 Uiso 1 1 calc R . .
H16C H -0.1566 0.2975 -0.1999 0.055 Uiso 1 1 calc R . .
C17 C -0.1191(5) 0.4899(3) -0.0946(2) 0.0410(8) Uani 1 1 d . . .
H17A H -0.1480 0.5072 -0.0273 0.061 Uiso 1 1 calc R . .
H17B H -0.1712 0.5554 -0.1439 0.061 Uiso 1 1 calc R . .
H17C H -0.0116 0.4748 -0.1139 0.061 Uiso 1 1 calc R . .
C18 C -0.3266(4) 0.4013(4) -0.0550(3) 0.0488(10) Uani 1 1 d . . .
H18A H -0.3502 0.3319 -0.0527 0.073 Uiso 1 1 calc R . .
H18B H -0.3855 0.4664 -0.1011 0.073 Uiso 1 1 calc R . .
H18C H -0.3500 0.4166 0.0130 0.073 Uiso 1 1 calc R . .
C19 C 0.3603(12) -0.0012(7) 0.1894(8) 0.0140(15) Uani 0.50 1 d PU A 2
C19A C 0.3620(11) 0.0345(8) 0.1886(9) 0.0196(17) Uani 0.50 1 d PU A 1
C20 C 0.4177(6) 0.0367(5) 0.0916(4) 0.0218(10) Uani 0.50 1 d PU A 2
H20A H 0.3656 0.0466 0.0377 0.026 Uiso 0.50 1 calc PR A 2
C20A C 0.3518(7) 0.1459(6) 0.1299(5) 0.0367(14) Uani 0.50 1 d PU A 1
H20B H 0.2600 0.1973 0.1095 0.044 Uiso 0.50 1 calc PR A 1
C21 C 0.5520(6) 0.0611(5) 0.0707(4) 0.0259(11) Uani 0.50 1 d PU A 2
H21A H 0.5936 0.0862 0.0030 0.031 Uiso 0.50 1 calc PR A 2
C21A C 0.4820(7) 0.1784(6) 0.1024(5) 0.0391(15) Uani 0.50 1 d PU A 1
H21B H 0.4808 0.2527 0.0631 0.047 Uiso 0.50 1 calc PR A 1
C22 C 0.6224(7) 0.0475(7) 0.1511(6) 0.0213(14) Uani 0.50 1 d PU A 2
C22A C 0.6120(8) 0.0991(8) 0.1341(6) 0.0279(15) Uani 0.50 1 d PU A 1
C23 C 0.5716(6) 0.0065(5) 0.2501(4) 0.0211(10) Uani 0.50 1 d PU A 2
H23A H 0.6269 -0.0056 0.3029 0.025 Uiso 0.50 1 calc PR A 2
C23A C 0.6189(7) -0.0063(7) 0.1903(7) 0.0288(13) Uani 0.50 1 d PU A 1
H23B H 0.7105 -0.0579 0.2107 0.035 Uiso 0.50 1 calc PR A 1
C24 C 0.4371(6) -0.0167(5) 0.2710(4) 0.0186(9) Uani 0.50 1 d PU A 2
H24A H 0.3968 -0.0426 0.3388 0.022 Uiso 0.50 1 calc PR A 2
C24A C 0.4895(7) -0.0398(5) 0.2187(5) 0.0293(12) Uani 0.50 1 d PU A 1
H24B H 0.4925 -0.1142 0.2588 0.035 Uiso 0.50 1 calc PR A 1
O1 O 0.6766(5) 0.6214(4) 0.5917(4) 0.1001(14) Uani 1 1 d . B 1
C25 C 0.5937(6) 0.7151(5) 0.6021(7) 0.094(2) Uani 1 1 d . B 1
C26 C 0.4888(8) 0.7228(6) 0.7029(6) 0.117(3) Uani 1 1 d . B 1
H26A H 0.4681 0.6496 0.7327 0.176 Uiso 1 1 calc R B 1
H26B H 0.3954 0.7841 0.6903 0.176 Uiso 1 1 calc R B 1
H26C H 0.5362 0.7396 0.7498 0.176 Uiso 1 1 calc R B 1
C27 C 0.5807(8) 0.8136(6) 0.5221(9) 0.163(5) Uani 1 1 d . B 1
H27A H 0.6403 0.7915 0.4600 0.245 Uiso 1 1 calc R B 1
H27B H 0.6165 0.8681 0.5394 0.245 Uiso 1 1 calc R B 1
H27C H 0.4762 0.8495 0.5116 0.245 Uiso 1 1 calc R B 1
C28 C 0.6234(3) 0.6081(3) 0.1874(2) 0.0321(6) Uani 1 1 d . . .
C29 C 0.4947(4) 0.6251(3) 0.2679(2) 0.0356(7) Uani 1 1 d . . .
H29A H 0.4656 0.5549 0.2925 0.053 Uiso 1 1 calc R . .
H29B H 0.4113 0.6886 0.2406 0.053 Uiso 1 1 calc R . .
H29C H 0.5218 0.6430 0.3239 0.053 Uiso 1 1 calc R . .
C30 C 0.6694(5) 0.7107(4) 0.1331(4) 0.0767(17) Uani 1 1 d . . .
H30A H 0.7098 0.7344 0.1793 0.115 Uiso 1 1 calc R . .
H30B H 0.5832 0.7731 0.1083 0.115 Uiso 1 1 calc R . .
H30C H 0.7457 0.6925 0.0756 0.115 Uiso 1 1 calc R . .
O2 O 0.6892(3) 0.5152(2) 0.16713(18) 0.0489(7) Uani 1 1 d . . .

loop_
_atom_site_aniso_label
_atom_site_aniso_U_11
_atom_site_aniso_U_22
_atom_site_aniso_U_33
_atom_site_aniso_U_23
_atom_site_aniso_U_13
_atom_site_aniso_U_12
Pd1 0.01739(11) 0.03556(13) 0.01884(11) 0.00505(8) 0.00093(7) -0.00145(8)
F1 0.0328(9) 0.0288(9) 0.0316(9) 0.0016(7) 0.0059(7) -0.0022(7)
F2 0.0430(12) 0.0598(14) 0.0224(9) 0.0124(9) 0.0028(8) 0.0204(10)
F3 0.0354(10) 0.0382(11) 0.0559(13) 0.0027(9) 0.0146(9) -0.0157(9)
F4 0.0198(18) 0.045(3) 0.033(2) -0.006(2) 0.0001(15) -0.017(2)
F4A 0.024(2) 0.055(3) 0.044(3) -0.021(3) 0.0049(18) -0.025(3)
F5 0.0251(9) 0.0793(16) 0.0262(9) -0.0047(10) -0.0043(7) -0.0128(10)
N1 0.0145(10) 0.0433(14) 0.0149(10) 0.0015(9) -0.0013(8) -0.0050(10)
N2 0.0157(10) 0.0262(11) 0.0191(10) 0.0003(8) -0.0050(8) -0.0089(8)
C1 0.0201(13) 0.060(2) 0.0152(12) 0.0007(13) -0.0034(10) 0.0049(13)
C2 0.0237(14) 0.065(2) 0.0131(12) -0.0030(13) -0.0053(10) -0.0035(14)
C3 0.0272(14) 0.0481(18) 0.0146(12) -0.0037(11) -0.0036(10) -0.0135(13)
C4 0.0306(14) 0.0354(15) 0.0157(12) 0.0002(10) -0.0074(10) -0.0121(12)
C5 0.0190(12) 0.0349(15) 0.0161(11) 0.0009(10) -0.0057(9) -0.0122(11)
C6 0.0226(12) 0.0284(13) 0.0183(12) -0.0028(10) -0.0064(10) -0.0116(10)
C7 0.0345(15) 0.0267(14) 0.0184(12) -0.0047(10) -0.0105(11) -0.0058(11)
C8 0.0288(14) 0.0297(14) 0.0190(12) -0.0042(10) -0.0105(10) -0.0060(11)
C9 0.0238(12) 0.0308(14) 0.0199(12) -0.0077(10) -0.0062(10) -0.0099(11)
C10 0.0183(11) 0.0280(13) 0.0233(12) -0.0055(10) -0.0039(10) -0.0097(10)
C11 0.0463(19) 0.0488(19) 0.0138(12) -0.0059(12) -0.0057(12) -0.0141(15)
C12 0.065(2) 0.068(3) 0.0165(14) -0.0106(15) -0.0102(15) -0.020(2)
C13 0.0443(19) 0.049(2) 0.0217(14) -0.0089(14) -0.0019(13) -0.0019(16)
C14 0.071(3) 0.054(2) 0.0201(14) -0.0104(14) -0.0046(15) -0.023(2)
C15 0.0418(17) 0.0346(16) 0.0159(12) -0.0066(11) -0.0127(12) 0.0003(13)
C16 0.0498(19) 0.0369(17) 0.0186(13) -0.0068(12) -0.0153(13) -0.0018(14)
C17 0.066(2) 0.0278(15) 0.0212(14) -0.0067(12) -0.0168(14) 0.0032(15)
C18 0.0409(19) 0.066(2) 0.0241(15) -0.0064(15) -0.0162(14) 0.0073(17)
C19 0.017(3) 0.016(4) 0.017(3) -0.008(3) 0.0001(18) -0.012(3)
C19A 0.012(2) 0.029(5) 0.028(3) -0.016(4) 0.002(2) -0.014(4)
C20 0.015(2) 0.030(3) 0.017(2) 0.0018(19) -0.0043(18) -0.0068(19)
C20A 0.024(3) 0.042(3) 0.039(3) 0.005(3) -0.006(2) -0.014(3)
C21 0.016(2) 0.038(3) 0.019(2) 0.002(2) 0.0011(18) -0.010(2)
C21A 0.033(3) 0.042(4) 0.041(4) 0.002(3) -0.001(3) -0.022(3)
C22 0.014(3) 0.018(4) 0.030(4) -0.001(3) -0.002(2) -0.007(3)
C22A 0.021(3) 0.042(4) 0.028(4) -0.015(4) 0.005(2) -0.017(3)
C23 0.017(2) 0.029(3) 0.018(2) -0.009(2) -0.002(2) -0.005(2)
C23A 0.016(3) 0.031(4) 0.043(4) -0.017(3) -0.006(3) -0.004(3)
C24 0.018(2) 0.026(3) 0.013(2) -0.008(2) 0.0010(19) -0.0063(19)
C24A 0.025(3) 0.027(3) 0.037(3) -0.006(3) -0.005(3) -0.008(2)
O1 0.096(3) 0.065(2) 0.116(4) -0.033(2) -0.006(3) 0.010(2)
C25 0.057(3) 0.050(3) 0.188(7) -0.053(4) -0.050(4) 0.008(2)
C26 0.118(6) 0.096(5) 0.145(7) -0.088(5) -0.048(5) 0.026(4)
C27 0.069(4) 0.068(4) 0.322(14) 0.036(6) -0.061(6) -0.026(3)
C28 0.0305(15) 0.0365(16) 0.0218(13) -0.0021(12) -0.0083(11) -0.0017(12)
C29 0.0366(17) 0.0343(16) 0.0322(16) -0.0068(13) -0.0019(13) -0.0084(13)
C30 0.042(2) 0.054(3) 0.092(4) 0.029(2) 0.008(2) -0.009(2)
O2 0.0530(16) 0.0496(15) 0.0311(12) -0.0187(11) -0.0090(11) 0.0096(12)

loop_
_atom_type_symbol
_atom_type_description
_atom_type_scat_dispersion_real
_atom_type_scat_dispersion_imag
_atom_type_scat_source
C C 0.0033 0.0016 'International Tables Vol C Tables 4.2.6.8 and 6.1.1.4'
H H 0.0000 0.0000 'International Tables Vol C Tables 4.2.6.8 and 6.1.1.4'
N N 0.0061 0.0033 'International Tables Vol C Tables 4.2.6.8 and 6.1.1.4'
O O 0.0106 0.0060 'International Tables Vol C Tables 4.2.6.8 and 6.1.1.4'
F F 0.0171 0.0103 'International Tables Vol C Tables 4.2.6.8 and 6.1.1.4'
Pd Pd -0.9988 1.0072 'International Tables Vol C Tables 4.2.6.8 and 6.1.1.4'

loop_
_geom_angle_atom_site_label_1
_geom_angle_atom_site_label_2
_geom_angle_atom_site_label_3
_geom_angle
C19 Pd1 F2 87.1(3)
C19 Pd1 F1 84.5(3)
F2 Pd1 F1 92.11(9)
C19 Pd1 N1 95.0(3)
F2 Pd1 N1 92.61(10)
F1 Pd1 N1 175.21(8)
C19 Pd1 N2 95.5(3)
F2 Pd1 N2 174.08(9)
F1 Pd1 N2 93.47(9)
N1 Pd1 N2 81.84(9)
C19 Pd1 F3 174.9(3)
F2 Pd1 F3 90.59(10)
F1 Pd1 F3 91.14(9)
N1 Pd1 F3 89.59(9)
N2 Pd1 F3 87.31(9)
C19 Pd1 C19A 10.9(4)
F2 Pd1 C19A 92.0(3)
F1 Pd1 C19A 93.9(3)
N1 Pd1 C19A 85.1(3)
N2 Pd1 C19A 89.6(3)
F3 Pd1 C19A 174.2(3)
C1 N1 C5 119.9(3)
C1 N1 Pd1 125.3(2)
C5 N1 Pd1 114.78(18)
C10 N2 C6 120.5(2)
C10 N2 Pd1 124.70(19)
C6 N2 Pd1 114.67(17)
N1 C1 C2 121.4(3)
C1 C2 C3 120.7(3)
C2 C3 C4 116.8(3)
C2 C3 C11 123.5(3)
C4 C3 C11 119.7(3)
C5 C4 C3 120.5(3)
N1 C5 C4 120.7(2)
N1 C5 C6 114.2(3)
C4 C5 C6 125.2(3)
N2 C6 C7 120.5(2)
N2 C6 C5 114.5(2)
C7 C6 C5 125.0(3)
C6 C7 C8 120.3(3)
C9 C8 C7 117.5(3)
C9 C8 C15 123.1(2)
C7 C8 C15 119.4(3)
C10 C9 C8 119.9(2)
N2 C10 C9 121.2(3)
C3 C11 C14 109.3(3)
C3 C11 C12 111.7(3)
C14 C11 C12 108.5(3)
C3 C11 C13 108.2(3)
C14 C11 C13 110.1(3)
C12 C11 C13 108.9(3)
C8 C15 C16 111.3(2)
C8 C15 C17 109.8(2)
C16 C15 C17 109.0(3)
C8 C15 C18 107.3(3)
C16 C15 C18 108.7(3)
C17 C15 C18 110.8(3)
C20 C19 C24 120.5(7)
C20 C19 Pd1 123.6(7)
C24 C19 Pd1 115.8(6)
C24A C19A C20A 122.6(7)
C24A C19A Pd1 116.0(6)
C20A C19A Pd1 121.2(7)
C19 C20 C21 120.4(6)
C21A C20A C19A 117.8(7)
C22 C21 C20 117.9(5)
C22A C21A C20A 118.1(6)
F4 C22 C23 118.0(6)
F4 C22 C21 118.1(7)
C23 C22 C21 123.9(6)
C23A C22A F4A 118.7(8)
C23A C22A C21A 123.1(7)
F4A C22A C21A 118.2(8)
C22 C23 C24 118.1(5)
C22A C23A C24A 119.5(7)
C23 C24 C19 119.2(6)
C19A C24A C23A 119.0(7)
O1 C25 C27 122.1(8)
O1 C25 C26 117.9(7)
C27 C25 C26 119.6(6)
O2 C28 C29 122.2(3)
O2 C28 C30 121.5(3)
C29 C28 C30 116.3(3)

loop_
_geom_bond_atom_site_label_1
_geom_bond_atom_site_label_2
_geom_bond_distance
Pd1 C19 1.883(10)
Pd1 F2 1.9226(18)
Pd1 F1 1.9307(19)
Pd1 N1 1.968(3)
Pd1 N2 1.977(2)
Pd1 F3 2.113(2)
Pd1 C19A 2.140(9)
F4 C22 1.358(8)
F4A C22A 1.349(8)
N1 C1 1.336(4)
N1 C5 1.360(4)
N2 C10 1.335(3)
N2 C6 1.350(4)
C1 C2 1.373(5)
C2 C3 1.389(4)
C3 C4 1.404(4)
C3 C11 1.516(5)
C4 C5 1.372(4)
C5 C6 1.468(4)
C6 C7 1.381(4)
C7 C8 1.402(4)
C8 C9 1.392(4)
C8 C15 1.527(4)
C9 C10 1.388(4)
C11 C14 1.529(5)
C11 C12 1.534(4)
C11 C13 1.536(5)
C15 C16 1.531(4)
C15 C17 1.532(5)
C15 C18 1.533(5)
C19 C20 1.368(11)
C19 C24 1.422(11)
C19A C24A 1.338(12)
C19A C20A 1.408(11)
C20 C21 1.392(7)
C20A C21A 1.405(8)
C21 C22 1.375(9)
C21A C22A 1.383(11)
C22 C23 1.372(9)
C22A C23A 1.340(11)
C23 C24 1.387(7)
C23A C24A 1.403(9)
O1 C25 1.213(6)
C25 C27 1.413(10)
C25 C26 1.544(10)
C28 O2 1.214(4)
C28 C29 1.477(4)
C28 C30 1.478(5)

loop_
_geom_hbond_atom_site_label_D
_geom_hbond_atom_site_label_H
_geom_hbond_atom_site_label_A
_geom_hbond_distance_DH
_geom_hbond_distance_HA
_geom_hbond_distance_DA
_geom_hbond_angle_DHA
F5 H5F F3 1.05(7) 1.29(7) 2.344(3) 176(7)
